data_4082714
loop_
_publ_author_name
'Chu, Jean-Ho'
'Huang, Hao-Ping'
'Hsu, Wen-Ting'
'Chen, Shih-Tien'
'Wu, Ming-Jung'

_publ_section_title
;
 Palladium(II)-Catalyzed Direct Ortho Arylation of
 4-Methyl-N-phenylpyridin-2-amines via C--H Activation/C--C Coupling and
 Synthetic Applications
;
_journal_issue 5
_journal_name_full Organometallics
_journal_page_first 1190
_journal_paper_doi 10.1021/om401195w
_journal_volume 33
_journal_year 2014
_chemical_formula_moiety 'C113 H114 Cl2 N16 O16 Pd8'
_chemical_formula_sum 'C113 H114 Cl2 N16 O16 Pd8'
_chemical_formula_weight 2874.30
_chemical_name_systematic
;
 ?
;
_space_group_IT_number 14
_symmetry_cell_setting monoclinic
_symmetry_space_group_name_Hall '-P 2yn'
_symmetry_space_group_name_H-M 'P 1 21/n 1'
_atom_sites_solution_hydrogens geom
_atom_sites_solution_primary direct
_atom_sites_solution_secondary difmap
_audit_creation_method SHELXL-97
_cell_angle_alpha 90.00
_cell_angle_beta 108.510(4)
_cell_angle_gamma 90.00
_cell_formula_units_Z 2
_cell_length_a 15.023(3)
_cell_length_b 24.029(4)
_cell_length_c 16.748(3)
_cell_measurement_reflns_used 0
_cell_measurement_temperature 200(2)
_cell_measurement_theta_max 0
_cell_measurement_theta_min 0
_cell_volume 5733.1(18)
_computing_molecular_graphics 'Ortep-3 for Windows (Farrugia, 1997)'
_computing_publication_material 'WinGX publication routines (Farrugia, 1999)'
_computing_structure_refinement 'SHELXL-97 (Sheldrick, 1997)'
_computing_structure_solution 'SHELXS-86 (Sheldrick, 1986)'
_diffrn_ambient_temperature 200(2)
_diffrn_measured_fraction_theta_full 0.998
_diffrn_measured_fraction_theta_max 0.998
_diffrn_radiation_monochromator graphite
_diffrn_radiation_source 'fine-focus sealed tube'
_diffrn_radiation_type MoK\a
_diffrn_radiation_wavelength 0.71073
_diffrn_reflns_av_R_equivalents 0.0834
_diffrn_reflns_av_sigmaI/netI 0.1046
_diffrn_reflns_limit_h_max 17
_diffrn_reflns_limit_h_min -17
_diffrn_reflns_limit_k_max 25
_diffrn_reflns_limit_k_min -28
_diffrn_reflns_limit_l_max 19
_diffrn_reflns_limit_l_min -19
_diffrn_reflns_number 35951
_diffrn_reflns_theta_full 25.07
_diffrn_reflns_theta_max 25.07
_diffrn_reflns_theta_min 1.54
_exptl_absorpt_coefficient_mu 1.341
_exptl_absorpt_correction_T_max 0.9737
_exptl_absorpt_correction_T_min 0.6228
_exptl_absorpt_correction_type multi-scan
_exptl_crystal_colour colorless
_exptl_crystal_density_diffrn 1.665
_exptl_crystal_density_method 'not measured'
_exptl_crystal_description prism
_exptl_crystal_F_000 2868
_exptl_crystal_size_max 0.39
_exptl_crystal_size_mid 0.08
_exptl_crystal_size_min 0.02
_refine_diff_density_max 1.476
_refine_diff_density_min -0.958
_refine_diff_density_rms 0.148
_refine_ls_extinction_method none
_refine_ls_goodness_of_fit_ref 1.032
_refine_ls_hydrogen_treatment constr
_refine_ls_matrix_type full
_refine_ls_number_parameters 707
_refine_ls_number_reflns 10138
_refine_ls_number_restraints 0
_refine_ls_restrained_S_all 1.032
_refine_ls_R_factor_all 0.1108
_refine_ls_R_factor_gt 0.0542
_refine_ls_shift/su_max 0.003
_refine_ls_shift/su_mean 0.000
_refine_ls_structure_factor_coef Fsqd
_refine_ls_weighting_details 'calc w=1/[\s^2^(Fo^2^)+(0.0800P)^2^+7.1948P] where P=(Fo^2^+2Fc^2^)/3'
_refine_ls_weighting_scheme calc
_refine_ls_wR_factor_gt 0.1457
_refine_ls_wR_factor_ref 0.1678
_reflns_number_gt 6299
_reflns_number_total 10138
_reflns_threshold_expression >2sigma(I)
_cod_data_source_file om401195w_si_001.cif
_cod_data_source_block a14703
_cod_original_cell_volume 5733.0(16)
_cod_original_sg_symbol_H-M 'P 21/n'
_cod_database_code 4082714

loop_
_symmetry_equiv_pos_as_xyz
'x, y, z'
'-x+1/2, y+1/2, -z+1/2'
'-x, -y, -z'
'x-1/2, -y-1/2, z-1/2'

loop_
_atom_site_label
_atom_site_type_symbol
_atom_site_fract_x
_atom_site_fract_y
_atom_site_fract_z
_atom_site_U_iso_or_equiv
_atom_site_adp_type
_atom_site_occupancy
_atom_site_symmetry_multiplicity
_atom_site_calc_flag
_atom_site_refinement_flags
C1 C 0.5545(6) 0.1490(4) 0.2953(6) 0.033(2) Uani 1 1 d .
C2 C 0.6318(6) 0.1068(5) 0.3043(6) 0.056(3) Uani 1 1 d .
H2A H 0.6455 0.1039 0.2510 0.084 Uiso 1 1 calc R
H2B H 0.6115 0.0704 0.3187 0.084 Uiso 1 1 calc R
H2C H 0.6884 0.1186 0.3489 0.084 Uiso 1 1 calc R
C3 C 0.5887(5) 0.2934(4) 0.3096(6) 0.036(2) Uani 1 1 d .
C4 C 0.6839(6) 0.3200(5) 0.3272(6) 0.059(3) Uani 1 1 d .
H4A H 0.7171 0.3191 0.3879 0.088 Uiso 1 1 calc R
H4B H 0.6762 0.3587 0.3077 0.088 Uiso 1 1 calc R
H4C H 0.7202 0.2995 0.2976 0.088 Uiso 1 1 calc R
C5 C 0.3434(6) 0.3432(4) 0.1760(6) 0.039(2) Uani 1 1 d .
H5 H 0.3939 0.3477 0.2268 0.046 Uiso 1 1 calc R
C6 C 0.2908(7) 0.3880(4) 0.1440(6) 0.048(3) Uani 1 1 d .
H6 H 0.3039 0.4228 0.1723 0.057 Uiso 1 1 calc R
C7 C 0.2160(7) 0.3831(4) 0.0684(6) 0.044(3) Uani 1 1 d .
C8 C 0.1496(9) 0.4300(5) 0.0328(7) 0.076(4) Uani 1 1 d .
H8A H 0.1701 0.4633 0.0676 0.114 Uiso 1 1 calc R
H8B H 0.0863 0.4196 0.0324 0.114 Uiso 1 1 calc R
H8C H 0.1488 0.4378 -0.0248 0.114 Uiso 1 1 calc R
C9 C 0.2011(6) 0.3321(4) 0.0306(6) 0.035(2) Uani 1 1 d .
H9 H 0.1526 0.3274 -0.0216 0.042 Uiso 1 1 calc R
C10 C 0.2567(6) 0.2865(4) 0.0683(5) 0.035(2) Uani 1 1 d .
C11 C 0.2495(5) 0.1845(4) 0.0738(5) 0.028(2) Uani 1 1 d .
C12 C 0.1860(6) 0.1423(4) 0.0418(6) 0.045(3) Uani 1 1 d .
H12 H 0.1384 0.1478 -0.0108 0.054 Uiso 1 1 calc R
C13 C 0.1890(6) 0.0935(5) 0.0826(6) 0.052(3) Uani 1 1 d .
H13 H 0.1445 0.0650 0.0592 0.063 Uiso 1 1 calc R
C14 C 0.2584(6) 0.0859(4) 0.1592(6) 0.045(3) Uani 1 1 d .
H14 H 0.2597 0.0529 0.1906 0.055 Uiso 1 1 calc R
C15 C 0.3257(6) 0.1264(4) 0.1898(6) 0.038(2) Uani 1 1 d .
H15 H 0.3746 0.1201 0.2412 0.046 Uiso 1 1 calc R
C16 C 0.3235(5) 0.1765(4) 0.1467(5) 0.029(2) Uani 1 1 d .
C17 C 0.3572(6) 0.1343(4) 0.4069(5) 0.034(2) Uani 1 1 d .
H17 H 0.4210 0.1235 0.4313 0.040 Uiso 1 1 calc R
C18 C 0.2896(6) 0.0973(4) 0.4051(6) 0.042(2) Uani 1 1 d .
H18 H 0.3059 0.0611 0.4279 0.050 Uiso 1 1 calc R
C19 C 0.1950(6) 0.1122(5) 0.3695(6) 0.048(3) Uani 1 1 d .
C20 C 0.1204(8) 0.0719(5) 0.3699(8) 0.080(4) Uani 1 1 d .
H20A H 0.1492 0.0367 0.3948 0.120 Uiso 1 1 calc R
H20B H 0.0799 0.0653 0.3120 0.120 Uiso 1 1 calc R
H20C H 0.0828 0.0870 0.4032 0.120 Uiso 1 1 calc R
C21 C 0.1765(6) 0.1645(4) 0.3403(6) 0.040(2) Uani 1 1 d .
H21 H 0.1131 0.1761 0.3168 0.048 Uiso 1 1 calc R
C22 C 0.2482(6) 0.2016(4) 0.3438(5) 0.032(2) Uani 1 1 d .
C23 C 0.2810(6) 0.3018(4) 0.3444(5) 0.031(2) Uani 1 1 d .
C24 C 0.2352(6) 0.3535(4) 0.3386(6) 0.041(3) Uani 1 1 d .
H24 H 0.1693 0.3555 0.3119 0.049 Uiso 1 1 calc R
C25 C 0.2829(7) 0.4000(5) 0.3701(6) 0.052(3) Uani 1 1 d .
H25 H 0.2506 0.4344 0.3664 0.063 Uiso 1 1 calc R
C26 C 0.3774(8) 0.3978(5) 0.4074(7) 0.060(3) Uani 1 1 d .
H26 H 0.4111 0.4306 0.4300 0.072 Uiso 1 1 calc R
C27 C 0.4241(6) 0.3483(4) 0.4124(6) 0.045(3) Uani 1 1 d .
H27 H 0.4900 0.3474 0.4399 0.054 Uiso 1 1 calc R
C28 C 0.3777(5) 0.2992(4) 0.3784(5) 0.031(2) Uani 1 1 d .
C29 C 0.4990(6) 0.0580(4) 0.6951(6) 0.038(2) Uani 1 1 d .
C30 C 0.5579(7) 0.0079(5) 0.6957(7) 0.062(3) Uani 1 1 d .
H30A H 0.5307 -0.0133 0.6435 0.093 Uiso 1 1 calc R
H30B H 0.5601 -0.0156 0.7441 0.093 Uiso 1 1 calc R
H30C H 0.6217 0.0196 0.6997 0.093 Uiso 1 1 calc R
C31 C 0.5144(5) 0.2108(4) 0.6477(6) 0.031(2) Uani 1 1 d .
C32 C 0.5640(7) 0.2536(5) 0.6152(6) 0.053(3) Uani 1 1 d .
H32A H 0.6007 0.2773 0.6617 0.080 Uiso 1 1 calc R
H32B H 0.5182 0.2765 0.5733 0.080 Uiso 1 1 calc R
H32C H 0.6062 0.2356 0.5889 0.080 Uiso 1 1 calc R
C33 C 0.3001(6) 0.2447(4) 0.5486(5) 0.034(2) Uani 1 1 d .
H33 H 0.3505 0.2376 0.5271 0.040 Uiso 1 1 calc R
C34 C 0.2666(6) 0.2979(4) 0.5455(6) 0.042(2) Uani 1 1 d .
H34 H 0.2919 0.3267 0.5202 0.051 Uiso 1 1 calc R
C35 C 0.1955(6) 0.3098(4) 0.5794(6) 0.036(2) Uani 1 1 d .
C36 C 0.1593(8) 0.3673(4) 0.5791(7) 0.065(3) Uani 1 1 d .
H36A H 0.1958 0.3928 0.5560 0.098 Uiso 1 1 calc R
H36B H 0.1651 0.3784 0.6368 0.098 Uiso 1 1 calc R
H36C H 0.0932 0.3686 0.5443 0.098 Uiso 1 1 calc R
C37 C 0.1567(6) 0.2669(4) 0.6086(6) 0.044(3) Uani 1 1 d .
H37 H 0.1072 0.2736 0.6314 0.053 Uiso 1 1 calc R
C38 C 0.1893(6) 0.2122(4) 0.6055(5) 0.034(2) Uani 1 1 d .
C39 C 0.1542(6) 0.1117(4) 0.6192(6) 0.040(2) Uani 1 1 d .
C40 C 0.0771(7) 0.0801(5) 0.6178(8) 0.063(3) Uani 1 1 d .
H40 H 0.0224 0.0971 0.6236 0.076 Uiso 1 1 calc R
C41 C 0.0814(9) 0.0232(6) 0.6077(9) 0.083(4) Uani 1 1 d .
H41 H 0.0297 0.0008 0.6087 0.099 Uiso 1 1 calc R
C42 C 0.1585(9) -0.0017(5) 0.5963(9) 0.083(4) Uani 1 1 d .
H42 H 0.1598 -0.0406 0.5870 0.100 Uiso 1 1 calc R
C43 C 0.2334(7) 0.0312(4) 0.5987(7) 0.059(3) Uani 1 1 d .
H43 H 0.2880 0.0142 0.5928 0.071 Uiso 1 1 calc R
C44 C 0.2334(6) 0.0894(4) 0.6095(6) 0.033(2) Uani 1 1 d .
C45 C 0.3811(6) 0.0644(4) 0.8400(6) 0.045(3) Uani 1 1 d .
H45 H 0.3731 0.0540 0.7834 0.054 Uiso 1 1 calc R
C46 C 0.3648(7) 0.0255(4) 0.8941(6) 0.051(3) Uani 1 1 d .
H46 H 0.3430 -0.0107 0.8742 0.061 Uiso 1 1 calc R
C47 C 0.3806(7) 0.0396(5) 0.9789(6) 0.048(3) Uani 1 1 d .
C48 C 0.3708(10) -0.0032(5) 1.0417(7) 0.074(4) Uani 1 1 d .
H48A H 0.3521 -0.0390 1.0131 0.111 Uiso 1 1 calc R
H48B H 0.3228 0.0090 1.0662 0.111 Uiso 1 1 calc R
H48C H 0.4310 -0.0075 1.0865 0.111 Uiso 1 1 calc R
C49 C 0.4052(6) 0.0928(5) 1.0019(6) 0.047(3) Uani 1 1 d .
H49 H 0.4147 0.1037 1.0585 0.056 Uiso 1 1 calc R
C50 C 0.4170(6) 0.1319(4) 0.9452(6) 0.033(2) Uani 1 1 d .
C51 C 0.4268(6) 0.2327(4) 0.9205(6) 0.037(2) Uani 1 1 d .
C52 C 0.4178(7) 0.2833(4) 0.9587(7) 0.046(3) Uani 1 1 d .
H52 H 0.4235 0.2841 1.0168 0.055 Uiso 1 1 calc R
C53 C 0.4009(7) 0.3319(5) 0.9127(8) 0.059(3) Uani 1 1 d .
H53 H 0.3963 0.3666 0.9384 0.071 Uiso 1 1 calc R
C54 C 0.3906(8) 0.3284(5) 0.8269(7) 0.061(3) Uani 1 1 d .
H54 H 0.3741 0.3607 0.7928 0.073 Uiso 1 1 calc R
C55 C 0.4037(6) 0.2797(4) 0.7917(6) 0.042(3) Uani 1 1 d .
H55 H 0.3986 0.2791 0.7336 0.051 Uiso 1 1 calc R
C56 C 0.4245(6) 0.2302(4) 0.8378(6) 0.032(2) Uani 1 1 d .
C57 C 0.614(2) 0.4861(13) 0.347(2) 0.118(11) Uiso 0.50 1 d P
H57A H 0.6459 0.4810 0.3036 0.142 Uiso 0.50 1 calc PR
H57B H 0.6576 0.4715 0.4002 0.142 Uiso 0.50 1 calc PR
N1 N 0.3291(5) 0.2920(3) 0.1403(4) 0.0311(17) Uani 1 1 d .
N2 N 0.2363(5) 0.2352(3) 0.0310(4) 0.0288(17) Uani 1 1 d .
H2 H 0.2129 0.2342 -0.0243 0.035 Uiso 1 1 calc R
N3 N 0.3381(4) 0.1866(3) 0.3753(4) 0.0295(17) Uani 1 1 d .
N4 N 0.2256(5) 0.2551(3) 0.3170(4) 0.0335(19) Uani 1 1 d .
H4 H 0.1706 0.2603 0.2787 0.040 Uiso 1 1 calc R
N5 N 0.2646(5) 0.2018(3) 0.5809(4) 0.0281(17) Uani 1 1 d .
N6 N 0.1446(5) 0.1689(3) 0.6294(5) 0.040(2) Uani 1 1 d .
H6A H 0.1039 0.1784 0.6549 0.048 Uiso 1 1 calc R
N7 N 0.4085(5) 0.1174(3) 0.8654(5) 0.0372(19) Uani 1 1 d .
N8 N 0.4366(5) 0.1848(3) 0.9710(4) 0.039(2) Uani 1 1 d .
H8 H 0.4580 0.1901 1.0257 0.047 Uiso 1 1 calc R
O1 O 0.5243(4) 0.1712(3) 0.2233(4) 0.0378(16) Uani 1 1 d .
O2 O 0.5269(4) 0.1585(3) 0.3553(4) 0.0362(15) Uani 1 1 d .
O3 O 0.5690(4) 0.2750(3) 0.3720(4) 0.0371(16) Uani 1 1 d .
O4 O 0.5366(4) 0.2906(3) 0.2356(4) 0.0378(16) Uani 1 1 d .
O5 O 0.4264(4) 0.0632(3) 0.6305(4) 0.0410(16) Uani 1 1 d .
O6 O 0.5223(4) 0.0897(3) 0.7559(4) 0.0369(15) Uani 1 1 d .
O7 O 0.5275(4) 0.2127(2) 0.7274(4) 0.0338(15) Uani 1 1 d .
O8 O 0.4633(4) 0.1764(3) 0.5985(4) 0.0373(16) Uani 1 1 d .
Pd1 Pd 0.42292(4) 0.23215(3) 0.18925(4) 0.02792(19) Uani 1 1 d .
Pd2 Pd 0.44765(4) 0.23180(3) 0.36849(4) 0.0292(2) Uani 1 1 d .
Pd3 Pd 0.34378(4) 0.13250(3) 0.60845(4) 0.0317(2) Uani 1 1 d .
Pd4 Pd 0.46055(4) 0.16287(3) 0.79028(4) 0.0319(2) Uani 1 1 d .
Cl1 Cl 0.6058(7) 0.5562(4) 0.3596(5) 0.137(4) Uani 0.50 1 d P
Cl2 Cl 0.5278(4) 0.4473(3) 0.3219(4) 0.081(2) Uani 0.50 1 d P

loop_
_atom_site_aniso_label
_atom_site_aniso_U_11
_atom_site_aniso_U_22
_atom_site_aniso_U_33
_atom_site_aniso_U_23
_atom_site_aniso_U_13
_atom_site_aniso_U_12
C1 0.023(4) 0.040(6) 0.035(6) 0.001(5) 0.009(4) 0.007(4)
C2 0.041(6) 0.079(9) 0.050(7) 0.009(6) 0.016(5) 0.027(6)
C3 0.023(4) 0.049(7) 0.033(6) 0.000(5) 0.004(4) 0.000(4)
C4 0.031(5) 0.088(9) 0.047(6) 0.007(6) -0.001(5) -0.025(5)
C5 0.043(5) 0.039(7) 0.027(5) 0.007(5) 0.003(4) 0.001(5)
C6 0.063(7) 0.040(7) 0.039(6) -0.008(5) 0.015(5) -0.005(6)
C7 0.057(6) 0.039(7) 0.040(6) 0.015(5) 0.021(5) 0.021(5)
C8 0.121(11) 0.044(8) 0.058(8) 0.008(6) 0.022(7) 0.022(8)
C9 0.034(5) 0.030(6) 0.033(5) 0.003(5) -0.003(4) 0.008(4)
C10 0.031(5) 0.050(7) 0.022(5) 0.004(5) 0.008(4) 0.001(4)
C11 0.019(4) 0.032(6) 0.033(5) -0.004(4) 0.008(4) 0.008(4)
C12 0.032(5) 0.039(7) 0.048(6) 0.008(5) -0.011(4) -0.001(5)
C13 0.031(5) 0.046(7) 0.062(7) 0.002(6) -0.010(5) 0.006(5)
C14 0.050(6) 0.029(6) 0.055(7) 0.001(5) 0.014(5) -0.002(5)
C15 0.038(5) 0.043(7) 0.031(5) 0.000(5) 0.007(4) 0.006(5)
C16 0.029(4) 0.037(6) 0.023(5) -0.010(4) 0.008(4) 0.008(4)
C17 0.036(5) 0.034(6) 0.033(5) -0.002(5) 0.015(4) 0.000(5)
C18 0.052(6) 0.036(6) 0.041(6) -0.006(5) 0.019(5) -0.004(5)
C19 0.031(5) 0.055(8) 0.055(7) -0.007(6) 0.011(5) -0.023(5)
C20 0.059(7) 0.071(10) 0.103(11) 0.015(8) 0.017(7) -0.020(7)
C21 0.021(4) 0.044(7) 0.056(6) 0.004(5) 0.014(4) -0.003(4)
C22 0.027(5) 0.047(7) 0.022(5) 0.002(5) 0.008(4) 0.004(5)
C23 0.031(5) 0.041(6) 0.022(5) 0.008(4) 0.010(4) 0.003(5)
C24 0.027(5) 0.057(8) 0.036(6) 0.007(5) 0.007(4) 0.006(5)
C25 0.048(6) 0.051(8) 0.061(7) -0.017(6) 0.024(5) 0.012(6)
C26 0.060(7) 0.048(8) 0.072(8) -0.025(6) 0.022(6) -0.015(6)
C27 0.032(5) 0.054(8) 0.044(6) -0.013(5) 0.006(4) -0.006(5)
C28 0.020(4) 0.046(6) 0.027(5) 0.001(4) 0.008(4) 0.004(4)
C29 0.034(5) 0.038(6) 0.042(6) 0.003(5) 0.014(5) 0.001(5)
C30 0.056(7) 0.068(9) 0.062(7) 0.008(6) 0.018(6) 0.025(6)
C31 0.016(4) 0.041(6) 0.038(6) 0.012(5) 0.012(4) 0.006(4)
C32 0.056(6) 0.067(8) 0.039(6) 0.007(5) 0.017(5) -0.014(6)
C33 0.036(5) 0.038(6) 0.030(5) -0.002(5) 0.014(4) 0.003(4)
C34 0.048(6) 0.041(7) 0.036(6) 0.003(5) 0.010(5) -0.004(5)
C35 0.038(5) 0.025(6) 0.045(6) 0.002(5) 0.015(4) 0.007(4)
C36 0.069(8) 0.043(7) 0.087(9) 0.012(7) 0.030(7) 0.009(6)
C37 0.036(5) 0.056(7) 0.047(6) 0.000(6) 0.021(5) 0.016(5)
C38 0.030(5) 0.040(6) 0.032(5) 0.002(5) 0.011(4) 0.004(4)
C39 0.040(5) 0.036(6) 0.046(6) -0.005(5) 0.018(5) -0.004(5)
C40 0.051(6) 0.045(8) 0.103(10) -0.010(7) 0.037(7) -0.012(6)
C41 0.061(8) 0.070(10) 0.121(12) 0.004(9) 0.034(8) -0.022(7)
C42 0.067(8) 0.040(8) 0.148(13) -0.007(8) 0.044(9) -0.012(7)
C43 0.050(6) 0.038(7) 0.088(9) -0.002(6) 0.019(6) -0.001(5)
C44 0.034(5) 0.022(5) 0.040(5) -0.006(4) 0.008(4) -0.010(4)
C45 0.046(6) 0.044(7) 0.051(6) -0.005(6) 0.024(5) -0.013(5)
C46 0.070(7) 0.033(7) 0.054(7) 0.006(5) 0.027(6) -0.011(6)
C47 0.063(7) 0.047(7) 0.045(6) 0.009(6) 0.033(5) 0.002(6)
C48 0.118(10) 0.048(8) 0.073(9) 0.005(7) 0.055(8) -0.002(7)
C49 0.048(6) 0.052(8) 0.045(6) 0.002(6) 0.023(5) 0.005(5)
C50 0.035(5) 0.036(6) 0.032(5) 0.014(5) 0.019(4) 0.004(4)
C51 0.027(5) 0.038(6) 0.046(6) 0.001(5) 0.013(4) 0.004(4)
C52 0.051(6) 0.046(7) 0.044(6) -0.011(6) 0.019(5) 0.003(5)
C53 0.066(7) 0.034(7) 0.084(9) -0.006(7) 0.033(7) 0.001(6)
C54 0.067(7) 0.059(9) 0.061(8) 0.017(7) 0.028(6) 0.012(6)
C55 0.038(5) 0.048(7) 0.044(6) 0.009(6) 0.017(5) 0.007(5)
C56 0.033(5) 0.028(6) 0.038(5) -0.009(5) 0.017(4) 0.001(4)
N1 0.035(4) 0.033(5) 0.028(4) 0.000(4) 0.012(3) 0.003(4)
N2 0.038(4) 0.030(5) 0.014(4) -0.001(4) 0.001(3) 0.002(4)
N3 0.026(4) 0.043(5) 0.022(4) 0.002(4) 0.010(3) -0.002(3)
N4 0.019(3) 0.043(5) 0.033(4) 0.006(4) 0.000(3) 0.003(3)
N5 0.034(4) 0.027(4) 0.027(4) 0.003(3) 0.015(3) 0.001(3)
N6 0.030(4) 0.046(6) 0.047(5) 0.010(4) 0.016(4) -0.002(4)
N7 0.032(4) 0.044(6) 0.037(5) 0.005(4) 0.014(3) -0.002(4)
N8 0.051(5) 0.041(6) 0.023(4) 0.003(4) 0.007(4) -0.005(4)
O1 0.024(3) 0.052(5) 0.039(4) 0.001(3) 0.011(3) 0.010(3)
O2 0.025(3) 0.052(4) 0.030(4) 0.001(3) 0.007(3) 0.009(3)
O3 0.026(3) 0.053(5) 0.027(3) -0.002(3) 0.000(3) -0.005(3)
O4 0.026(3) 0.057(5) 0.031(4) 0.004(3) 0.009(3) -0.011(3)
O5 0.034(3) 0.035(4) 0.046(4) -0.011(3) 0.001(3) 0.008(3)
O6 0.036(3) 0.035(4) 0.041(4) -0.002(3) 0.015(3) 0.001(3)
O7 0.035(3) 0.033(4) 0.037(4) 0.006(3) 0.015(3) -0.007(3)
O8 0.031(3) 0.050(4) 0.029(3) -0.007(3) 0.008(3) -0.006(3)
Pd1 0.0188(3) 0.0409(5) 0.0225(4) 0.0000(3) 0.0043(3) 0.0017(3)
Pd2 0.0197(3) 0.0438(5) 0.0223(4) -0.0001(3) 0.0039(3) 0.0011(3)
Pd3 0.0277(4) 0.0324(5) 0.0334(4) -0.0027(3) 0.0074(3) 0.0009(3)
Pd4 0.0270(4) 0.0401(5) 0.0299(4) 0.0019(3) 0.0109(3) -0.0033(3)
Cl1 0.160(8) 0.128(8) 0.109(6) -0.029(6) 0.024(6) -0.110(7)
Cl2 0.070(4) 0.079(5) 0.105(5) 0.000(4) 0.041(4) -0.032(4)

loop_
_atom_type_symbol
_atom_type_description
_atom_type_scat_dispersion_real
_atom_type_scat_dispersion_imag
_atom_type_scat_source
C C 0.0033 0.0016 'International Tables Vol C Tables 4.2.6.8 and 6.1.1.4'
H H 0.0000 0.0000 'International Tables Vol C Tables 4.2.6.8 and 6.1.1.4'
N N 0.0061 0.0033 'International Tables Vol C Tables 4.2.6.8 and 6.1.1.4'
O O 0.0106 0.0060 'International Tables Vol C Tables 4.2.6.8 and 6.1.1.4'
Pd Pd -0.9988 1.0072 'International Tables Vol C Tables 4.2.6.8 and 6.1.1.4'
Cl Cl 0.1484 0.1585 'International Tables Vol C Tables 4.2.6.8 and 6.1.1.4'

loop_
_geom_angle_atom_site_label_1
_geom_angle_atom_site_label_2
_geom_angle_atom_site_label_3
_geom_angle
O2 C1 O1 126.4(8)
O2 C1 C2 119.5(8)
O1 C1 C2 114.1(8)
C1 C2 H2A 109.5
C1 C2 H2B 109.5
H2A C2 H2B 109.5
C1 C2 H2C 109.5
H2A C2 H2C 109.5
H2B C2 H2C 109.5
O4 C3 O3 124.9(8)
O4 C3 C4 118.6(8)
O3 C3 C4 116.5(8)
C3 C4 H4A 109.5
C3 C4 H4B 109.5
H4A C4 H4B 109.5
C3 C4 H4C 109.5
H4A C4 H4C 109.5
H4B C4 H4C 109.5
C6 C5 N1 124.1(9)
C6 C5 H5 117.9
N1 C5 H5 117.9
C5 C6 C7 119.6(9)
C5 C6 H6 120.2
C7 C6 H6 120.2
C9 C7 C6 117.3(9)
C9 C7 C8 120.1(9)
C6 C7 C8 122.4(10)
C7 C8 H8A 109.5
C7 C8 H8B 109.5
H8A C8 H8B 109.5
C7 C8 H8C 109.5
H8A C8 H8C 109.5
H8B C8 H8C 109.5
C7 C9 C10 120.4(8)
C7 C9 H9 119.8
C10 C9 H9 119.8
N1 C10 N2 119.7(8)
N1 C10 C9 121.5(9)
N2 C10 C9 118.8(8)
C12 C11 C16 120.4(8)
C12 C11 N2 118.3(8)
C16 C11 N2 121.3(8)
C13 C12 C11 122.3(9)
C13 C12 H12 118.9
C11 C12 H12 118.9
C12 C13 C14 118.5(9)
C12 C13 H13 120.7
C14 C13 H13 120.7
C15 C14 C13 119.9(9)
C15 C14 H14 120.0
C13 C14 H14 120.0
C14 C15 C16 121.4(9)
C14 C15 H15 119.3
C16 C15 H15 119.3
C11 C16 C15 117.2(8)
C11 C16 Pd1 122.2(7)
C15 C16 Pd1 120.6(6)
C18 C17 N3 122.6(9)
C18 C17 H17 118.7
N3 C17 H17 118.7
C17 C18 C19 119.9(10)
C17 C18 H18 120.0
C19 C18 H18 120.0
C21 C19 C18 117.3(9)
C21 C19 C20 122.8(9)
C18 C19 C20 119.8(10)
C19 C20 H20A 109.5
C19 C20 H20B 109.5
H20A C20 H20B 109.5
C19 C20 H20C 109.5
H20A C20 H20C 109.5
H20B C20 H20C 109.5
C19 C21 C22 121.1(8)
C19 C21 H21 119.4
C22 C21 H21 119.4
N3 C22 N4 119.9(8)
N3 C22 C21 121.2(9)
N4 C22 C21 118.9(8)
C28 C23 N4 122.9(9)
C28 C23 C24 119.6(9)
N4 C23 C24 117.6(8)
C25 C24 C23 121.3(9)
C25 C24 H24 119.3
C23 C24 H24 119.3
C24 C25 C26 119.8(10)
C24 C25 H25 120.1
C26 C25 H25 120.1
C25 C26 C27 120.2(10)
C25 C26 H26 119.9
C27 C26 H26 119.9
C26 C27 C28 121.9(9)
C26 C27 H27 119.0
C28 C27 H27 119.0
C23 C28 C27 117.0(9)
C23 C28 Pd2 121.4(7)
C27 C28 Pd2 121.4(6)
O6 C29 O5 125.7(9)
O6 C29 C30 118.8(9)
O5 C29 C30 115.5(9)
C29 C30 H30A 109.5
C29 C30 H30B 109.5
H30A C30 H30B 109.5
C29 C30 H30C 109.5
H30A C30 H30C 109.5
H30B C30 H30C 109.5
O8 C31 O7 124.7(8)
O8 C31 C32 119.8(9)
O7 C31 C32 115.5(8)
C31 C32 H32A 109.5
C31 C32 H32B 109.5
H32A C32 H32B 109.5
C31 C32 H32C 109.5
H32A C32 H32C 109.5
H32B C32 H32C 109.5
N5 C33 C34 122.7(8)
N5 C33 H33 118.7
C34 C33 H33 118.7
C33 C34 C35 119.8(9)
C33 C34 H34 120.1
C35 C34 H34 120.1
C37 C35 C34 117.9(9)
C37 C35 C36 120.8(9)
C34 C35 C36 121.2(9)
C35 C36 H36A 109.5
C35 C36 H36B 109.5
H36A C36 H36B 109.5
C35 C36 H36C 109.5
H36A C36 H36C 109.5
H36B C36 H36C 109.5
C35 C37 C38 120.2(8)
C35 C37 H37 119.9
C38 C37 H37 119.9
N5 C38 N6 119.3(8)
N5 C38 C37 121.4(8)
N6 C38 C37 119.3(8)
C44 C39 C40 122.9(10)
C44 C39 N6 122.0(8)
C40 C39 N6 115.1(9)
C39 C40 C41 118.3(11)
C39 C40 H40 120.8
C41 C40 H40 120.8
C42 C41 C40 121.5(11)
C42 C41 H41 119.2
C40 C41 H41 119.2
C43 C42 C41 117.9(12)
C43 C42 H42 121.0
C41 C42 H42 121.0
C42 C43 C44 123.0(10)
C42 C43 H43 118.5
C44 C43 H43 118.5
C39 C44 C43 116.2(8)
C39 C44 Pd3 124.6(7)
C43 C44 Pd3 119.3(7)
N7 C45 C46 121.9(10)
N7 C45 H45 119.1
C46 C45 H45 119.1
C45 C46 C47 119.5(10)
C45 C46 H46 120.3
C47 C46 H46 120.3
C49 C47 C46 117.3(9)
C49 C47 C48 121.7(10)
C46 C47 C48 121.0(10)
C47 C48 H48A 109.5
C47 C48 H48B 109.5
H48A C48 H48B 109.5
C47 C48 H48C 109.5
H48A C48 H48C 109.5
H48B C48 H48C 109.5
C47 C49 C50 122.0(10)
C47 C49 H49 119.0
C50 C49 H49 119.0
N8 C50 N7 120.3(8)
N8 C50 C49 119.0(9)
N7 C50 C49 120.7(9)
C56 C51 C52 121.5(9)
C56 C51 N8 122.2(9)
C52 C51 N8 116.2(9)
C53 C52 C51 120.6(10)
C53 C52 H52 119.7
C51 C52 H52 119.7
C52 C53 C54 117.6(11)
C52 C53 H53 121.2
C54 C53 H53 121.2
C55 C54 C53 121.1(11)
C55 C54 H54 119.4
C53 C54 H54 119.4
C54 C55 C56 122.2(10)
C54 C55 H55 118.9
C56 C55 H55 118.9
C51 C56 C55 116.6(9)
C51 C56 Pd4 121.6(7)
C55 C56 Pd4 121.5(7)
Cl2 C57 Cl1 123(2)
Cl2 C57 H57A 106.7
Cl1 C57 H57A 106.7
Cl2 C57 H57B 106.7
Cl1 C57 H57B 106.7
H57A C57 H57B 106.6
C10 N1 C5 116.9(8)
C10 N1 Pd1 124.0(6)
C5 N1 Pd1 118.7(6)
C10 N2 C11 125.2(7)
C10 N2 H2 117.4
C11 N2 H2 117.4
C22 N3 C17 117.8(8)
C22 N3 Pd2 125.2(6)
C17 N3 Pd2 116.6(6)
C22 N4 C23 126.3(7)
C22 N4 H4 116.8
C23 N4 H4 116.8
C38 N5 C33 117.4(8)
C38 N5 Pd3 125.2(6)
C33 N5 Pd3 116.3(6)
C38 N6 C39 129.3(8)
C38 N6 H6A 115.3
C39 N6 H6A 115.3
C50 N7 C45 118.3(8)
C50 N7 Pd4 123.3(6)
C45 N7 Pd4 116.9(6)
C50 N8 C51 127.6(8)
C50 N8 H8 116.2
C51 N8 H8 116.2
C1 O1 Pd1 125.0(6)
C1 O2 Pd2 125.0(6)
C3 O3 Pd2 126.1(5)
C3 O4 Pd1 125.0(6)
C29 O5 Pd3 122.8(6)
C29 O6 Pd4 134.0(6)
C31 O7 Pd4 124.9(5)
C31 O8 Pd3 129.3(5)
C16 Pd1 N1 89.1(3)
C16 Pd1 O1 91.6(3)
N1 Pd1 O1 171.5(3)
C16 Pd1 O4 177.5(3)
N1 Pd1 O4 93.1(3)
O1 Pd1 O4 86.1(2)
C16 Pd1 Pd2 101.9(2)
N1 Pd1 Pd2 105.6(2)
O1 Pd1 Pd2 82.61(17)
O4 Pd1 Pd2 78.62(15)
C28 Pd2 N3 88.4(3)
C28 Pd2 O3 94.2(3)
N3 Pd2 O3 174.5(3)
C28 Pd2 O2 178.3(3)
N3 Pd2 O2 93.0(3)
O3 Pd2 O2 84.5(2)
C28 Pd2 Pd1 100.9(2)
N3 Pd2 Pd1 102.86(18)
O3 Pd2 Pd1 81.45(16)
O2 Pd2 Pd1 77.99(15)
C44 Pd3 N5 90.0(3)
C44 Pd3 O5 92.0(3)
N5 Pd3 O5 176.7(3)
C44 Pd3 O8 175.7(3)
N5 Pd3 O8 91.4(3)
O5 Pd3 O8 86.5(2)
C44 Pd3 Pd4 109.5(3)
N5 Pd3 Pd4 98.05(19)
O5 Pd3 Pd4 83.77(16)
O8 Pd3 Pd4 74.38(15)
C56 Pd4 N7 89.0(4)
C56 Pd4 O7 88.3(3)
N7 Pd4 O7 172.4(3)
C56 Pd4 O6 170.1(3)
N7 Pd4 O6 90.5(3)
O7 Pd4 O6 90.9(2)
C56 Pd4 Pd3 117.0(3)
N7 Pd4 Pd3 106.2(2)
O7 Pd4 Pd3 81.35(16)
O6 Pd4 Pd3 72.55(16)

loop_
_geom_bond_atom_site_label_1
_geom_bond_atom_site_label_2
_geom_bond_distance
C1 O2 1.223(10)
C1 O1 1.264(10)
C1 C2 1.514(12)
C2 H2A 0.9800
C2 H2B 0.9800
C2 H2C 0.9800
C3 O4 1.240(9)
C3 O3 1.254(10)
C3 C4 1.507(11)
C4 H4A 0.9800
C4 H4B 0.9800
C4 H4C 0.9800
C5 C6 1.341(13)
C5 N1 1.355(11)
C5 H5 0.9500
C6 C7 1.406(13)
C6 H6 0.9500
C7 C9 1.365(13)
C7 C8 1.498(13)
C8 H8A 0.9800
C8 H8B 0.9800
C8 H8C 0.9800
C9 C10 1.400(12)
C9 H9 0.9500
C10 N1 1.350(10)
C10 N2 1.372(11)
C11 C12 1.378(12)
C11 C16 1.380(11)
C11 N2 1.394(10)
C12 C13 1.351(13)
C12 H12 0.9500
C13 C14 1.385(12)
C13 H13 0.9500
C14 C15 1.378(12)
C14 H14 0.9500
C15 C16 1.399(12)
C15 H15 0.9500
C16 Pd1 1.962(9)
C17 C18 1.342(12)
C17 N3 1.357(11)
C17 H17 0.9500
C18 C19 1.402(13)
C18 H18 0.9500
C19 C21 1.344(13)
C19 C20 1.484(13)
C20 H20A 0.9800
C20 H20B 0.9800
C20 H20C 0.9800
C21 C22 1.386(12)
C21 H21 0.9500
C22 N3 1.335(10)
C22 N4 1.367(11)
C23 C28 1.383(10)
C23 N4 1.386(11)
C23 C24 1.409(12)
C24 C25 1.341(13)
C24 H24 0.9500
C25 C26 1.359(13)
C25 H25 0.9500
C26 C27 1.368(13)
C26 H26 0.9500
C27 C28 1.396(12)
C27 H27 0.9500
C28 Pd2 1.967(9)
C29 O6 1.230(10)
C29 O5 1.275(10)
C29 C30 1.494(13)
C30 H30A 0.9800
C30 H30B 0.9800
C30 H30C 0.9800
C31 O8 1.245(10)
C31 O7 1.287(10)
C31 C32 1.473(12)
C32 H32A 0.9800
C32 H32B 0.9800
C32 H32C 0.9800
C33 N5 1.351(11)
C33 C34 1.370(12)
C33 H33 0.9500
C34 C35 1.389(12)
C34 H34 0.9500
C35 C37 1.351(13)
C35 C36 1.484(13)
C36 H36A 0.9800
C36 H36B 0.9800
C36 H36C 0.9800
C37 C38 1.410(12)
C37 H37 0.9500
C38 N5 1.343(10)
C38 N6 1.365(11)
C39 C44 1.360(12)
C39 C40 1.378(13)
C39 N6 1.399(11)
C40 C41 1.382(15)
C40 H40 0.9500
C41 C42 1.369(16)
C41 H41 0.9500
C42 C43 1.365(14)
C42 H42 0.9500
C43 C44 1.409(13)
C43 H43 0.9500
C44 Pd3 1.960(8)
C45 N7 1.365(11)
C45 C46 1.377(13)
C45 H45 0.9500
C46 C47 1.406(13)
C46 H46 0.9500
C47 C49 1.351(13)
C47 C48 1.511(14)
C48 H48A 0.9800
C48 H48B 0.9800
C48 H48C 0.9800
C49 C50 1.386(12)
C49 H49 0.9500
C50 N8 1.345(11)
C50 N7 1.348(11)
C51 C56 1.376(12)
C51 C52 1.400(13)
C51 N8 1.408(11)
C52 C53 1.378(14)
C52 H52 0.9500
C53 C54 1.398(14)
C53 H53 0.9500
C54 C55 1.352(14)
C54 H54 0.9500
C55 C56 1.399(12)
C55 H55 0.9500
C56 Pd4 1.953(8)
C57 Cl2 1.54(3)
C57 Cl1 1.71(3)
C57 H57A 0.9900
C57 H57B 0.9900
N1 Pd1 1.998(7)
N2 H2 0.8800
N3 Pd2 2.006(7)
N4 H4 0.8800
N5 Pd3 2.013(7)
N6 H6A 0.8800
N7 Pd4 2.003(7)
N8 H8 0.8800
O1 Pd1 2.059(6)
O2 Pd2 2.176(6)
O3 Pd2 2.082(6)
O4 Pd1 2.156(6)
O5 Pd3 2.039(6)
O6 Pd4 2.151(6)
O7 Pd4 2.056(6)
O8 Pd3 2.135(6)
Pd1 Pd2 2.9053(10)
Pd3 Pd4 3.0808(10)
